data_2202303
loop_
_publ_author_name
'Jiang, Ya-Qi'
'Xie, Zhao-Xiong'
'Ng, Seik Weng'

_publ_section_title
;
 A two-dimensional coordination polymer,
 \m-1,3-benzenedicarboxylato-\m-ethylenediaminezinc(II) trihydrate
;
_journal_issue 10
_journal_name_full 'Acta Crystallographica Section E'
_journal_page_first m947
_journal_page_last m949
_journal_paper_doi 10.1107/S1600536803020579
_journal_volume 59
_journal_year 2003
_chemical_formula_iupac '[Zn (C8 H4 O4) (C2 H8 N2)] , 3H2 O'
_chemical_formula_moiety 'C10 H12 N2 O4 Zn , 3H2 O'
_chemical_formula_sum 'C10 H18 N2 O7 Zn'
_chemical_formula_weight 343.65
_chemical_name_systematic
;
\m-1,3-benzenedicarboxylato-\m-ethylenediamine-zinc(II) trihydrate
;
_space_group_IT_number 2
_symmetry_cell_setting triclinic
_symmetry_space_group_name_Hall '-P 1'
_symmetry_space_group_name_H-M 'P -1'
_atom_sites_solution_hydrogens geom
_atom_sites_solution_primary direct
_atom_sites_solution_secondary difmap
_cell_angle_alpha 85.5490(10)
_cell_angle_beta 88.4040(10)
_cell_angle_gamma 89.0260(10)
_cell_formula_units_Z 2
_cell_length_a 5.6038(4)
_cell_length_b 10.2066(7)
_cell_length_c 12.2719(8)
_cell_measurement_reflns_used 3044
_cell_measurement_temperature 298(2)
_cell_measurement_theta_max 28.33
_cell_measurement_theta_min 1.66
_cell_volume 699.43(8)
_computing_cell_refinement SMART
_computing_data_collection 'SMART (Bruker, 2001)'
_computing_data_reduction SMART
_computing_molecular_graphics 'ORTEPII (Johnson, 1976)'
_computing_publication_material 'SHELXL97 and PLATON (Spek, 2001)'
_computing_structure_refinement 'SHELXL97 (Sheldrick, 1997)'
_computing_structure_solution 'SHELXS97 (Sheldrick, 1997)'
_diffrn_ambient_temperature 298(2)
_diffrn_measured_fraction_theta_full 0.998
_diffrn_measured_fraction_theta_max 0.880
_diffrn_measurement_device_type 'Bruker SMART CCD area-detector'
_diffrn_measurement_method '\f and \w'
_diffrn_radiation_monochromator graphite
_diffrn_radiation_source 'fine-focus sealed tube'
_diffrn_radiation_type 'Mo K\a'
_diffrn_radiation_wavelength 0.71073
_diffrn_reflns_av_R_equivalents 0.013
_diffrn_reflns_av_sigmaI/netI 0.040
_diffrn_reflns_limit_h_max 6
_diffrn_reflns_limit_h_min -7
_diffrn_reflns_limit_k_max 13
_diffrn_reflns_limit_k_min -13
_diffrn_reflns_limit_l_max 16
_diffrn_reflns_limit_l_min -15
_diffrn_reflns_number 4279
_diffrn_reflns_theta_full 25.0
_diffrn_reflns_theta_max 28.33
_diffrn_reflns_theta_min 1.66
_diffrn_standards_decay_% 0
_diffrn_standards_number 0
_exptl_absorpt_coefficient_mu 1.788
_exptl_absorpt_correction_T_max 0.712
_exptl_absorpt_correction_T_min 0.630
_exptl_absorpt_correction_type multi-scan
_exptl_absorpt_process_details '(SADABS; Sheldrick, 1996)'
_exptl_crystal_colour colourless
_exptl_crystal_density_diffrn 1.632
_exptl_crystal_density_meas ?
_exptl_crystal_density_method 'not measured'
_exptl_crystal_description block
_exptl_crystal_F_000 356
_exptl_crystal_size_max 0.27
_exptl_crystal_size_mid 0.22
_exptl_crystal_size_min 0.19
_refine_diff_density_max 0.48
_refine_diff_density_min -0.33
_refine_ls_extinction_method none
_refine_ls_goodness_of_fit_ref 0.917
_refine_ls_hydrogen_treatment mixed
_refine_ls_matrix_type full
_refine_ls_number_parameters 215
_refine_ls_number_reflns 3078
_refine_ls_number_restraints 15
_refine_ls_restrained_S_all 0.916
_refine_ls_R_factor_all 0.034
_refine_ls_R_factor_gt 0.030
_refine_ls_shift/su_max 0.001
_refine_ls_shift/su_mean <0.001
_refine_ls_structure_factor_coef Fsqd
_refine_ls_weighting_details 'calc w = 1/[\s^2^(Fo^2^)+(0.0362P)^2^] where P=(Fo^2^+2Fc^2^)/3'
_refine_ls_weighting_scheme calc
_refine_ls_wR_factor_gt 0.067
_refine_ls_wR_factor_ref 0.068
_reflns_number_gt 2670
_reflns_number_total 3078
_reflns_threshold_expression I>2\s(I)
_cod_data_source_file br6117.cif
_cod_data_source_block I
_cod_depositor_comments
;
The following automatic conversions were performed:
'_symmetry_cell_setting' value 'Triclinic' changed to 'triclinic'
according to '/home/saulius/struct/CIF-dictionaries/cif_core.dic'
dictionary named 'cif_core.dic' version 2.4.1 from 2010-06-29.

Automatic conversion script
Id: cif_fix_enum 1527 2010-12-29 10:47:43Z saulius 

The following automatic conversions were performed:

'_symmetry_cell_setting' value 'Triclinic' changed to 'triclinic'
according to /home/saulius/struct/CIF-dictionaries/cif_core.dic
dictionary named 'cif_core.dic' version 2.4.1 from 2010-06-29.

Automatic conversion script
Id: cif_fix_values 1715 2011-07-08 13:25:40Z adriana 

The following automatic conversions were performed:

'_exptl_crystal_density_meas' value 'not measured' was changed to '?'
- the value is perceived as not measured.

Automatic conversion script
Id: cif_fix_values 3008 2015-01-20 13:52:24Z robertas 
;
_cod_original_cell_volume 699.44(8)
_cod_database_code 2202303
_cod_database_fobs_code 2202303

loop_
_symmetry_equiv_pos_as_xyz
'x, y, z'
'-x, -y, -z'

loop_
_atom_site_label
_atom_site_fract_x
_atom_site_fract_y
_atom_site_fract_z
_atom_site_U_iso_or_equiv
_atom_site_adp_type
_atom_site_calc_flag
_atom_site_refinement_flags
_atom_site_occupancy
_atom_site_disorder_assembly
_atom_site_disorder_group
_atom_site_type_symbol
Zn1 0.25154(4) 0.52838(2) 0.72784(2) 0.02699(9) Uani d . 1 . . Zn
O1 0.0498(3) 0.38117(13) 0.68876(12) 0.0305(3) Uani d . 1 . . O
O2 0.3631(3) 0.26901(14) 0.75111(14) 0.0383(4) Uani d . 1 . . O
O3 0.3557(3) -0.22553(14) 0.74451(14) 0.0400(4) Uani d . 1 . . O
O4 0.0454(3) -0.31818(13) 0.67852(13) 0.0351(4) Uani d . 1 . . O
O1W 1.0037(3) 0.27931(16) 0.99905(16) 0.0460(4) Uani d D 1 . . O
H1W1 1.103(4) 0.229(2) 1.0322(19) 0.055 Uiso d D 1 . . H
H1W2 0.913(4) 0.237(2) 0.9624(19) 0.055 Uiso d D 1 . . H
O2W 0.6456(4) 0.14200(18) 0.90620(16) 0.0511(5) Uani d D 1 . . O
H2W1 0.564(4) 0.177(2) 0.8558(16) 0.061 Uiso d D 1 . . H
H2W2 0.668(5) 0.0616(11) 0.901(2) 0.061 Uiso d D 1 . . H
O3W 0.6308(3) -0.12905(19) 0.90194(16) 0.0507(5) Uani d D 1 . . O
H3W1 0.560(4) -0.147(3) 0.8455(12) 0.061 Uiso d D 1 . . H
H3W2 0.537(4) -0.139(3) 0.9574(12) 0.061 Uiso d D 1 . . H
N1 0.5721(3) 0.52978(17) 0.64547(15) 0.0273(4) Uani d D 1 . . N
H1N1 0.644(4) 0.4561(11) 0.6614(18) 0.038(7) Uiso d D 1 . . H
H1N2 0.657(4) 0.5904(15) 0.668(2) 0.054(8) Uiso d D 1 . . H
N2 0.2637(3) 0.51169(17) 0.89188(15) 0.0279(4) Uani d D 1 . . N
H2N1 0.189(3) 0.4413(11) 0.9140(16) 0.028(6) Uiso d D 1 . . H
H2N2 0.188(3) 0.5765(12) 0.9166(16) 0.024(6) Uiso d D 1 . . H
C1 0.1634(4) 0.27343(19) 0.71032(17) 0.0266(4) Uani d . 1 . . C
C2 0.0471(4) 0.15051(19) 0.68089(17) 0.0264(4) Uani d . 1 . . C
C3 -0.1633(4) 0.1589(2) 0.62465(19) 0.0340(5) Uani d . 1 . . C
H3 -0.2320 0.2409 0.6059 0.041 Uiso calc R 1 . . H
C4 -0.2725(4) 0.0472(2) 0.5961(2) 0.0397(6) Uani d . 1 . . C
H4 -0.4155 0.0540 0.5593 0.048 Uiso calc R 1 . . H
C5 -0.1712(4) -0.0742(2) 0.62178(19) 0.0336(5) Uani d . 1 . . C
H5 -0.2452 -0.1493 0.6018 0.040 Uiso calc R 1 . . H
C6 0.0411(4) -0.08531(19) 0.67743(17) 0.0277(5) Uani d . 1 . . C
C7 0.1486(4) 0.02747(19) 0.70688(17) 0.0277(5) Uani d . 1 . . C
H7 0.2905 0.0206 0.7446 0.033 Uiso calc R 1 . . H
C8 0.1567(4) -0.21669(19) 0.70286(17) 0.0287(5) Uani d . 1 . . C
C9 0.5758(4) 0.5492(2) 0.52491(17) 0.0353(5) Uani d . 1 . . C
H9a 0.7389 0.5412 0.4974 0.042 Uiso calc R 1 . . H
H9b 0.5181 0.6372 0.5031 0.042 Uiso calc R 1 . . H
C10 0.5030(4) 0.5062(2) 0.93840(17) 0.0323(5) Uani d . 1 . . C
H10a 0.5879 0.5852 0.9128 0.039 Uiso calc R 1 . . H
H10b 0.5909 0.4317 0.9120 0.039 Uiso calc R 1 . . H

loop_
_atom_site_aniso_label
_atom_site_aniso_U_11
_atom_site_aniso_U_22
_atom_site_aniso_U_33
_atom_site_aniso_U_12
_atom_site_aniso_U_13
_atom_site_aniso_U_23
Zn1 0.03038(15) 0.02352(13) 0.02750(15) -0.00196(9) -0.00439(10) -0.00310(9)
O1 0.0341(8) 0.0179(7) 0.0402(9) 0.0008(6) -0.0076(7) -0.0039(6)
O2 0.0369(9) 0.0250(8) 0.0541(11) -0.0006(6) -0.0149(8) -0.0051(7)
O3 0.0401(10) 0.0238(8) 0.0570(11) 0.0001(7) -0.0135(8) -0.0043(7)
O4 0.0400(9) 0.0182(7) 0.0478(10) -0.0026(6) -0.0095(8) -0.0035(7)
O1W 0.0411(11) 0.0370(9) 0.0606(13) -0.0005(8) -0.0054(9) -0.0062(9)
O2W 0.0609(12) 0.0398(10) 0.0530(12) -0.0008(9) -0.0200(10) 0.0003(9)
O3W 0.0595(13) 0.0490(11) 0.0448(11) -0.0003(9) -0.0132(9) -0.0066(9)
N1 0.0299(10) 0.0251(9) 0.0274(10) -0.0014(8) -0.0051(8) -0.0037(7)
N2 0.0329(10) 0.0238(9) 0.0275(10) -0.0021(8) -0.0025(8) -0.0031(7)
C1 0.0320(12) 0.0211(10) 0.0269(11) -0.0019(8) 0.0012(9) -0.0031(8)
C2 0.0306(11) 0.0205(10) 0.0283(11) -0.0019(8) 0.0014(9) -0.0041(8)
C3 0.0355(12) 0.0234(10) 0.0442(14) 0.0031(9) -0.0080(10) -0.0073(9)
C4 0.0352(13) 0.0328(12) 0.0527(16) 0.0001(10) -0.0154(11) -0.0083(11)
C5 0.0345(12) 0.0230(10) 0.0445(14) -0.0058(9) -0.0036(10) -0.0087(9)
C6 0.0326(12) 0.0188(10) 0.0314(12) -0.0019(8) 0.0037(9) -0.0018(8)
C7 0.0287(11) 0.0227(10) 0.0321(12) -0.0021(8) -0.0033(9) -0.0029(8)
C8 0.0367(12) 0.0191(10) 0.0303(12) -0.0021(8) 0.0003(10) -0.0014(8)
C9 0.0413(13) 0.0365(13) 0.0284(12) -0.0089(10) -0.0022(10) -0.0016(10)
C10 0.0354(12) 0.0322(11) 0.0296(12) -0.0017(9) -0.0046(10) -0.0020(9)

loop_
_atom_type_symbol
_atom_type_description
_atom_type_scat_dispersion_real
_atom_type_scat_dispersion_imag
_atom_type_scat_source
C C 0.0033 0.0016 'International Tables Vol C Tables 4.2.6.8 and 6.1.1.4'
H H 0.0000 0.0000 'International Tables Vol C Tables 4.2.6.8 and 6.1.1.4'
N N 0.0061 0.0033 'International Tables Vol C Tables 4.2.6.8 and 6.1.1.4'
O O 0.0106 0.0060 'International Tables Vol C Tables 4.2.6.8 and 6.1.1.4'
Zn Zn 0.2839 1.4301 'International Tables Vol C Tables 4.2.6.8 and 6.1.1.4'

loop_
_geom_angle_atom_site_label_1
_geom_angle_atom_site_label_2
_geom_angle_atom_site_label_3
_geom_angle_site_symmetry_1
_geom_angle_site_symmetry_3
_geom_angle
_geom_angle_publ_flag
O1 Zn1 O4 . 1_565 100.30(6) yes
O1 Zn1 N2 . . 105.63(7) yes
O4 Zn1 N2 1_565 . 110.00(7) yes
O1 Zn1 N1 . . 111.54(6) yes
O4 Zn1 N1 1_565 . 111.88(7) yes
N2 Zn1 N1 . . 116.17(7) yes
O1 Zn1 O3 . 1_565 155.28(5) yes
O4 Zn1 O3 1_565 1_565 54.99(5) yes
N2 Zn1 O3 . 1_565 85.11(6) yes
N1 Zn1 O3 . 1_565 81.88(6) yes
O1 Zn1 O2 . . 53.33(5) yes
O4 Zn1 O2 1_565 . 153.53(5) yes
N2 Zn1 O2 . . 82.79(6) yes
N1 Zn1 O2 . . 80.38(6) yes
O3 Zn1 O2 1_565 . 151.37(5) yes
C1 O1 Zn1 . . 108.45(12) no
C1 O2 Zn1 . . 75.73(11) no
C8 O4 Zn1 . 1_545 105.59(13) no
H1W1 O1W H1W2 . . 110.7(15) no
H2W1 O2W H2W2 . . 113.0(16) no
H3W1 O3W H3W2 . . 109.8(15) no
C9 N1 Zn1 . . 118.82(13) no
C9 N1 H1N1 . . 106.3(16) no
Zn1 N1 H1N1 . . 108.2(16) no
C9 N1 H1N2 . . 106.3(18) no
Zn1 N1 H1N2 . . 109.0(17) no
H1N1 N1 H1N2 . . 107.8(14) no
C10 N2 Zn1 . . 116.24(13) no
C10 N2 H2N1 . . 108.9(15) no
Zn1 N2 H2N1 . . 106.9(14) no
C10 N2 H2N2 . . 108.0(14) no
Zn1 N2 H2N2 . . 108.7(14) no
H2N1 N2 H2N2 . . 107.9(13) no
O2 C1 O1 . . 122.47(18) no
O2 C1 C2 . . 120.67(18) no
O1 C1 C2 . . 116.84(18) no
C3 C2 C7 . . 118.85(18) no
C3 C2 C1 . . 119.67(18) no
C7 C2 C1 . . 121.46(18) no
C4 C3 C2 . . 120.63(19) no
C4 C3 H3 . . 119.7 no
C2 C3 H3 . . 119.7 no
C5 C4 C3 . . 120.3(2) no
C5 C4 H4 . . 119.9 no
C3 C4 H4 . . 119.9 no
C4 C5 C6 . . 120.24(19) no
C4 C5 H5 . . 119.9 no
C6 C5 H5 . . 119.9 no
C7 C6 C5 . . 119.15(18) no
C7 C6 C8 . . 120.18(19) no
C5 C6 C8 . . 120.65(18) no
C6 C7 C2 . . 120.84(19) no
C6 C7 H7 . . 119.6 no
C2 C7 H7 . . 119.6 no
O3 C8 O4 . . 121.66(18) no
O3 C8 C6 . . 120.51(18) no
O4 C8 C6 . . 117.82(19) no
N1 C9 C9 . 2_666 111.8(2) no
N1 C9 H9a . . 109.2 no
C9 C9 H9a 2_666 . 109.2 no
N1 C9 H9b . . 109.2 no
C9 C9 H9b 2_666 . 109.2 no
H9a C9 H9b . . 107.9 no
N2 C10 C10 . 2_667 113.0(2) no
N2 C10 H10a . . 109.0 no
C10 C10 H10a 2_667 . 109.0 no
N2 C10 H10b . . 109.0 no
C10 C10 H10b 2_667 . 109.0 no
H10a C10 H10b . . 107.8 no

loop_
_geom_bond_atom_site_label_1
_geom_bond_atom_site_label_2
_geom_bond_site_symmetry_2
_geom_bond_distance
_geom_bond_publ_flag
Zn1 O1 . 1.9913(13) yes
Zn1 O4 1_565 1.9959(15) yes
Zn1 N2 . 2.0100(18) yes
Zn1 N1 . 2.0364(18) yes
Zn1 O3 1_565 2.6130(15) yes
Zn1 O2 . 2.7049(15) yes
O1 C1 . 1.275(2) no
O2 C1 . 1.237(2) no
O3 C8 . 1.239(3) no
O4 C8 . 1.277(2) no
O1W H1W1 . 0.84(2) no
O1W H1W2 . 0.84(2) no
O2W H2W1 . 0.83(2) no
O2W H2W2 . 0.830(10) no
O3W H3W1 . 0.840(10) no
O3W H3W2 . 0.850(10) no
N1 C9 . 1.477(3) no
N1 H1N1 . 0.860(10) no
N1 H1N2 . 0.85(2) no
N2 C10 . 1.470(3) no
N2 H2N1 . 0.860(10) no
N2 H2N2 . 0.850(10) no
C1 C2 . 1.497(3) no
C2 C3 . 1.381(3) no
C2 C7 . 1.388(3) no
C3 C4 . 1.377(3) no
C3 H3 . 0.93 no
C4 C5 . 1.372(3) no
C4 H4 . 0.93 no
C5 C6 . 1.387(3) no
C5 H5 . 0.93 no
C6 C7 . 1.385(3) no
C6 C8 . 1.494(3) no
C7 H7 . 0.93 no
C9 C9 2_666 1.502(4) no
C9 H9a . 0.97 no
C9 H9b . 0.97 no
C10 C10 2_667 1.507(4) no
C10 H10a . 0.97 no
C10 H10b . 0.97 no

loop_
_geom_hbond_atom_site_label_D
_geom_hbond_atom_site_label_H
_geom_hbond_atom_site_label_A
_geom_hbond_site_symmetry_A
_geom_hbond_distance_DH
_geom_hbond_distance_HA
_geom_hbond_distance_DA
_geom_hbond_angle_DHA
_geom_hbond_publ_flag
N1 H1N1 O1 1_655 0.85(2) 2.41(2) 3.093(2) 137(2) yes
N1 H1N2 O4 1_665 0.850(10) 2.39(2) 3.147(2) 148(2) yes
N2 H2N1 O1W 1_455 0.860(10) 2.150(10) 3.001(3) 169(2) yes
N2 H2N2 O1W 2_667 0.850(10) 2.120(10) 2.968(2) 171(2) yes
O1W H1W2 O2W . 0.84(2) 1.970(10) 2.786(2) 166(3) yes
O1W H1W1 O3W 2_757 0.84(2) 1.950(10) 2.787(3) 171(3) yes
O2W H2W1 O2 . 0.83(2) 1.910(10) 2.743(2) 174(2) yes
O2W H2W2 O3W . 0.830(10) 1.960(10) 2.774(3) 165(3) yes

loop_
_geom_torsion_atom_site_label_1
_geom_torsion_atom_site_label_2
_geom_torsion_atom_site_label_3
_geom_torsion_atom_site_label_4
_geom_torsion_site_symmetry_1
_geom_torsion_site_symmetry_4
_geom_torsion
_geom_torsion_publ_flag
O4 Zn1 O1 C1 1_565 . 176.70(14) no
N2 Zn1 O1 C1 . . -68.98(15) no
N1 Zn1 O1 C1 . . 58.09(15) no
O3 Zn1 O1 C1 1_565 . 177.71(14) no
O2 Zn1 O1 C1 . . -0.73(12) no
O1 Zn1 O2 C1 . . 0.73(13) no
O4 Zn1 O2 C1 1_565 . -4.9(2) no
N2 Zn1 O2 C1 . . 116.37(14) no
N1 Zn1 O2 C1 . . -125.45(14) no
O3 Zn1 O2 C1 1_565 . -177.90(13) no
O1 Zn1 N1 C9 . . 62.24(16) no
O4 Zn1 N1 C9 1_565 . -49.20(16) no
N2 Zn1 N1 C9 . . -176.65(14) no
O3 Zn1 N1 C9 1_565 . -96.22(15) no
O2 Zn1 N1 C9 . . 106.35(15) no
O1 Zn1 N2 C10 . . 126.09(14) no
O4 Zn1 N2 C10 1_565 . -126.49(14) no
N1 Zn1 N2 C10 . . 1.88(17) no
O3 Zn1 N2 C10 1_565 . -76.58(14) no
O2 Zn1 N2 C10 . . 77.42(14) no
Zn1 O2 C1 O1 . . -1.09(19) no
Zn1 O2 C1 C2 . . 177.1(2) no
Zn1 O1 C1 O2 . . 1.5(3) no
Zn1 O1 C1 C2 . . -176.73(14) no
O2 C1 C2 C3 . . -172.9(2) no
O1 C1 C2 C3 . . 5.3(3) no
O2 C1 C2 C7 . . 5.7(3) no
O1 C1 C2 C7 . . -176.0(2) no
C7 C2 C3 C4 . . 0.9(3) no
C1 C2 C3 C4 . . 179.6(2) no
C2 C3 C4 C5 . . -1.0(4) no
C3 C4 C5 C6 . . 0.5(4) no
C4 C5 C6 C7 . . 0.2(3) no
C4 C5 C6 C8 . . -178.2(2) no
C5 C6 C7 C2 . . -0.4(3) no
C8 C6 C7 C2 . . 178.03(19) no
C3 C2 C7 C6 . . -0.2(3) no
C1 C2 C7 C6 . . -178.85(19) no
Zn1 O4 C8 O3 1_545 . 2.5(3) no
Zn1 O4 C8 C6 1_545 . -178.70(15) no
C7 C6 C8 O3 . . -4.3(3) no
C5 C6 C8 O3 . . 174.1(2) no
C7 C6 C8 O4 . . 176.89(19) no
C5 C6 C8 O4 . . -4.7(3) no
Zn1 N1 C9 C9 . 2_666 -54.9(3) no
Zn1 N2 C10 C10 . 2_667 179.94(18) no
